data_4078686
loop_
_publ_author_name
'Manbeck, Kimberly A.'
'Kundu, Sabuj'
'Walsh, Aaron P.'
'Brennessel, William W.'
'Jones, William D.'

_publ_section_title
;
 Carbon--Oxygen Bond Activation in Esters by Platinum(0): Cleavage of the
 Less Reactive Bond
;
_journal_issue 14
_journal_name_full Organometallics
_journal_page_first 5018
_journal_paper_doi 10.1021/om300323d
_journal_volume 31
_journal_year 2012
_chemical_formula_moiety 'C18 H38 O4 P2 Pt'
_chemical_formula_sum 'C18 H38 O4 P2 Pt'
_chemical_formula_weight 575.51
_chemical_name_common jonsk25
_chemical_name_systematic
; 
 Pt(dippe)(OAc)2
;
_space_group_IT_number 14
_symmetry_cell_setting monoclinic
_symmetry_space_group_name_Hall '-P 2yn'
_symmetry_space_group_name_H-M 'P 1 21/n 1'
_atom_sites_solution_hydrogens geom
_atom_sites_solution_primary direct
_atom_sites_solution_secondary difmap
_audit_creation_method SHELXL-97
_cell_angle_alpha 90.00
_cell_angle_beta 106.796(2)
_cell_angle_gamma 90.00
_cell_formula_units_Z 4
_cell_length_a 10.7987(9)
_cell_length_b 14.9644(13)
_cell_length_c 14.2750(12)
_cell_measurement_reflns_used 3950
_cell_measurement_temperature 100.0(1)
_cell_measurement_theta_max 34.02
_cell_measurement_theta_min 2.39
_cell_volume 2208.4(3)
_computing_cell_refinement 'SAINT (Bruker, 2009)'
_computing_data_collection 'APEX2 (Bruker, 2010)'
_computing_data_reduction 'SAINT (Bruker, 2009)'
_computing_molecular_graphics 'SHELXTL (Sheldrick, 2008)'
_computing_publication_material 'SHELXTL (Sheldrick, 2008)'
_computing_structure_refinement 'SHELXL-97 (Sheldrick, 2008)'
_computing_structure_solution 'SIR97 (Altomare et al., 1999)'
_diffrn_ambient_temperature 100.0(1)
_diffrn_measured_fraction_theta_full 0.998
_diffrn_measured_fraction_theta_max 0.998
_diffrn_measurement_device_type 'Bruker SMART APEX II CCD Platform'
_diffrn_measurement_method 'area detector, \w scans per \f'
_diffrn_radiation_monochromator graphite
_diffrn_radiation_source 'fine-focus sealed tube'
_diffrn_radiation_type MoK\a
_diffrn_radiation_wavelength 0.71073
_diffrn_reflns_av_R_equivalents 0.0799
_diffrn_reflns_av_sigmaI/netI 0.0546
_diffrn_reflns_limit_h_max 18
_diffrn_reflns_limit_h_min -18
_diffrn_reflns_limit_k_max 25
_diffrn_reflns_limit_k_min -25
_diffrn_reflns_limit_l_max 24
_diffrn_reflns_limit_l_min -24
_diffrn_reflns_number 80192
_diffrn_reflns_theta_full 37.78
_diffrn_reflns_theta_max 37.78
_diffrn_reflns_theta_min 2.02
_diffrn_standards_number 0
_exptl_absorpt_coefficient_mu 6.517
_exptl_absorpt_correction_T_max 0.5618
_exptl_absorpt_correction_T_min 0.3556
_exptl_absorpt_correction_type multi-scan
_exptl_absorpt_process_details 'SADABS (Sheldrick, 2008)'
_exptl_crystal_colour colorless
_exptl_crystal_density_diffrn 1.731
_exptl_crystal_density_method 'not measured'
_exptl_crystal_description rod
_exptl_crystal_F_000 1144
_exptl_crystal_size_max 0.20
_exptl_crystal_size_mid 0.12
_exptl_crystal_size_min 0.10
_refine_diff_density_max 3.216
_refine_diff_density_min -1.531
_refine_diff_density_rms 0.207
_refine_ls_extinction_method none
_refine_ls_goodness_of_fit_ref 1.019
_refine_ls_hydrogen_treatment constr
_refine_ls_matrix_type full
_refine_ls_number_parameters 236
_refine_ls_number_reflns 11830
_refine_ls_number_restraints 0
_refine_ls_restrained_S_all 1.019
_refine_ls_R_factor_all 0.0633
_refine_ls_R_factor_gt 0.0360
_refine_ls_shift/su_max 0.002
_refine_ls_shift/su_mean 0.000
_refine_ls_structure_factor_coef Fsqd
_refine_ls_weighting_details 'calc w=1/[\s^2^(Fo^2^)+(0.0298P)^2^+1.2186P] where P=(Fo^2^+2Fc^2^)/3'
_refine_ls_weighting_scheme calc
_refine_ls_wR_factor_gt 0.0699
_refine_ls_wR_factor_ref 0.0790
_reflns_number_gt 8391
_reflns_number_total 11830
_reflns_threshold_expression >2sigma(I)
_cod_data_source_file om300323d_si_002.cif
_cod_data_source_block 2
_cod_database_code 4078686

loop_
_symmetry_equiv_pos_as_xyz
'x, y, z'
'-x+1/2, y+1/2, -z+1/2'
'-x, -y, -z'
'x-1/2, -y-1/2, z-1/2'

loop_
_atom_site_label
_atom_site_type_symbol
_atom_site_fract_x
_atom_site_fract_y
_atom_site_fract_z
_atom_site_U_iso_or_equiv
_atom_site_adp_type
_atom_site_occupancy
_atom_site_symmetry_multiplicity
_atom_site_calc_flag
_atom_site_refinement_flags
Pt1 Pt 0.164475(10) 0.319447(7) 0.746255(7) 0.01593(3) Uani 1 1 d .
P1 P 0.16699(7) 0.25710(5) 0.88801(5) 0.01598(13) Uani 1 1 d .
P2 P 0.33591(7) 0.23635(5) 0.74958(5) 0.01734(13) Uani 1 1 d .
O1 O 0.1368(2) 0.36709(16) 0.60416(16) 0.0255(5) Uani 1 1 d .
O2 O 0.3035(3) 0.46116(16) 0.64485(18) 0.0337(6) Uani 1 1 d .
O3 O 0.0206(2) 0.40849(14) 0.75453(16) 0.0218(4) Uani 1 1 d .
O4 O -0.1455(2) 0.32922(15) 0.66113(17) 0.0264(5) Uani 1 1 d .
C1 C 0.2092(3) 0.42631(19) 0.5853(2) 0.0212(5) Uani 1 1 d .
C2 C 0.1751(3) 0.4543(2) 0.4788(2) 0.0242(6) Uani 1 1 d .
H2A H 0.2443 0.4920 0.4686 0.036 Uiso 1 1 calc R
H2B H 0.0938 0.4880 0.4616 0.036 Uiso 1 1 calc R
H2C H 0.1652 0.4011 0.4373 0.036 Uiso 1 1 calc R
C3 C -0.0996(3) 0.3930(2) 0.7136(2) 0.0202(5) Uani 1 1 d .
C4 C -0.1884(3) 0.4621(2) 0.7401(2) 0.0261(6) Uani 1 1 d .
H4A H -0.2750 0.4579 0.6937 0.039 Uiso 1 1 calc R
H4B H -0.1535 0.5222 0.7372 0.039 Uiso 1 1 calc R
H4C H -0.1934 0.4506 0.8065 0.039 Uiso 1 1 calc R
C5 C 0.2823(3) 0.16518(19) 0.9147(2) 0.0191(5) Uani 1 1 d .
H5A H 0.3207 0.1606 0.9865 0.023 Uiso 1 1 calc R
H5B H 0.2359 0.1086 0.8916 0.023 Uiso 1 1 calc R
C6 C 0.3906(3) 0.1767(2) 0.8667(2) 0.0208(5) Uani 1 1 d .
H6A H 0.4237 0.1172 0.8556 0.025 Uiso 1 1 calc R
H6B H 0.4627 0.2103 0.9115 0.025 Uiso 1 1 calc R
C7 C 0.0118(3) 0.2062(2) 0.8874(2) 0.0195(5) Uani 1 1 d .
H7 H -0.0504 0.2558 0.8870 0.023 Uiso 1 1 calc R
C8 C -0.0455(3) 0.1496(2) 0.7954(2) 0.0252(6) Uani 1 1 d .
H8A H -0.1295 0.1257 0.7965 0.038 Uiso 1 1 calc R
H8B H 0.0133 0.1001 0.7938 0.038 Uiso 1 1 calc R
H8C H -0.0568 0.1869 0.7371 0.038 Uiso 1 1 calc R
C9 C 0.0228(3) 0.1495(2) 0.9792(2) 0.0271(6) Uani 1 1 d .
H9A H -0.0639 0.1326 0.9816 0.041 Uiso 1 1 calc R
H9B H 0.0662 0.1842 1.0377 0.041 Uiso 1 1 calc R
H9C H 0.0731 0.0955 0.9768 0.041 Uiso 1 1 calc R
C10 C 0.2116(3) 0.3293(2) 0.9965(2) 0.0211(5) Uani 1 1 d .
H10 H 0.2081 0.2920 1.0538 0.025 Uiso 1 1 calc R
C11 C 0.3504(3) 0.3630(2) 1.0164(2) 0.0273(7) Uani 1 1 d .
H11A H 0.3719 0.4020 1.0740 0.041 Uiso 1 1 calc R
H11B H 0.3586 0.3965 0.9596 0.041 Uiso 1 1 calc R
H11C H 0.4099 0.3119 1.0284 0.041 Uiso 1 1 calc R
C12 C 0.1168(3) 0.4074(2) 0.9891(2) 0.0289(7) Uani 1 1 d .
H12A H 0.1424 0.4424 1.0497 0.043 Uiso 1 1 calc R
H12B H 0.0292 0.3840 0.9792 0.043 Uiso 1 1 calc R
H12C H 0.1184 0.4457 0.9338 0.043 Uiso 1 1 calc R
C13 C 0.3103(3) 0.1489(2) 0.6554(2) 0.0224(6) Uani 1 1 d .
H13 H 0.3900 0.1111 0.6706 0.027 Uiso 1 1 calc R
C14 C 0.1974(3) 0.0891(2) 0.6582(3) 0.0289(7) Uani 1 1 d .
H14A H 0.1800 0.0465 0.6037 0.043 Uiso 1 1 calc R
H14B H 0.1204 0.1258 0.6523 0.043 Uiso 1 1 calc R
H14C H 0.2191 0.0563 0.7203 0.043 Uiso 1 1 calc R
C15 C 0.2891(4) 0.1884(2) 0.5522(2) 0.0315(7) Uani 1 1 d .
H15A H 0.2770 0.1398 0.5044 0.047 Uiso 1 1 calc R
H15B H 0.3647 0.2240 0.5508 0.047 Uiso 1 1 calc R
H15C H 0.2120 0.2266 0.5358 0.047 Uiso 1 1 calc R
C16 C 0.4790(3) 0.2999(2) 0.7412(2) 0.0232(6) Uani 1 1 d .
H16 H 0.4550 0.3292 0.6754 0.028 Uiso 1 1 calc R
C17 C 0.5117(3) 0.3741(2) 0.8168(2) 0.0247(6) Uani 1 1 d .
H17A H 0.5827 0.4102 0.8072 0.037 Uiso 1 1 calc R
H17B H 0.5379 0.3479 0.8826 0.037 Uiso 1 1 calc R
H17C H 0.4355 0.4120 0.8096 0.037 Uiso 1 1 calc R
C18 C 0.5958(3) 0.2391(2) 0.7465(3) 0.0287(7) Uani 1 1 d .
H18A H 0.6669 0.2750 0.7366 0.043 Uiso 1 1 calc R
H18B H 0.5710 0.1933 0.6955 0.043 Uiso 1 1 calc R
H18C H 0.6238 0.2103 0.8109 0.043 Uiso 1 1 calc R

loop_
_atom_site_aniso_label
_atom_site_aniso_U_11
_atom_site_aniso_U_22
_atom_site_aniso_U_33
_atom_site_aniso_U_23
_atom_site_aniso_U_13
_atom_site_aniso_U_12
Pt1 0.01492(5) 0.01878(5) 0.01457(5) 0.00204(4) 0.00503(3) 0.00152(4)
P1 0.0170(3) 0.0169(3) 0.0152(3) 0.0004(2) 0.0064(3) 0.0004(2)
P2 0.0152(3) 0.0213(3) 0.0163(3) 0.0014(3) 0.0057(2) 0.0021(3)
O1 0.0253(11) 0.0339(12) 0.0174(10) 0.0062(9) 0.0062(8) 0.0010(9)
O2 0.0396(14) 0.0241(11) 0.0286(12) 0.0044(10) -0.0039(10) -0.0070(10)
O3 0.0203(10) 0.0213(10) 0.0228(10) -0.0018(8) 0.0045(8) 0.0024(8)
O4 0.0274(11) 0.0252(11) 0.0248(11) -0.0019(9) 0.0050(9) 0.0003(9)
C1 0.0229(14) 0.0174(12) 0.0216(14) -0.0011(10) 0.0036(11) 0.0037(10)
C2 0.0293(16) 0.0228(14) 0.0209(14) 0.0006(11) 0.0076(12) -0.0038(12)
C3 0.0212(13) 0.0225(13) 0.0173(12) 0.0023(10) 0.0061(10) 0.0018(11)
C4 0.0242(15) 0.0276(15) 0.0285(16) -0.0013(13) 0.0107(12) 0.0051(12)
C5 0.0201(13) 0.0198(13) 0.0174(12) 0.0038(10) 0.0053(10) 0.0024(10)
C6 0.0190(12) 0.0252(14) 0.0185(12) 0.0043(11) 0.0062(10) 0.0045(11)
C7 0.0183(12) 0.0205(12) 0.0220(14) 0.0023(10) 0.0096(11) 0.0002(10)
C8 0.0224(14) 0.0242(14) 0.0295(16) -0.0023(12) 0.0081(12) -0.0038(12)
C9 0.0266(16) 0.0316(16) 0.0268(16) 0.0044(13) 0.0134(13) -0.0024(13)
C10 0.0268(14) 0.0218(14) 0.0151(12) -0.0005(10) 0.0065(10) 0.0002(11)
C11 0.0291(16) 0.0257(15) 0.0239(15) -0.0047(12) 0.0025(12) -0.0031(13)
C12 0.0324(17) 0.0279(16) 0.0255(16) -0.0081(13) 0.0071(13) 0.0040(13)
C13 0.0221(14) 0.0244(14) 0.0223(14) -0.0030(11) 0.0089(11) 0.0018(11)
C14 0.0324(17) 0.0285(16) 0.0281(16) -0.0064(13) 0.0121(14) -0.0080(13)
C15 0.0346(18) 0.039(2) 0.0220(15) -0.0007(14) 0.0102(13) -0.0003(15)
C16 0.0222(14) 0.0253(14) 0.0274(15) 0.0125(12) 0.0156(12) 0.0087(11)
C17 0.0204(14) 0.0274(15) 0.0252(15) 0.0015(12) 0.0051(11) -0.0017(12)
C18 0.0205(14) 0.0330(17) 0.0369(19) 0.0081(14) 0.0149(13) 0.0049(12)

loop_
_atom_type_symbol
_atom_type_description
_atom_type_scat_dispersion_real
_atom_type_scat_dispersion_imag
_atom_type_scat_source
C C 0.0033 0.0016 'International Tables Vol C Tables 4.2.6.8 and 6.1.1.4'
H H 0.0000 0.0000 'International Tables Vol C Tables 4.2.6.8 and 6.1.1.4'
O O 0.0106 0.0060 'International Tables Vol C Tables 4.2.6.8 and 6.1.1.4'
P P 0.1023 0.0942 'International Tables Vol C Tables 4.2.6.8 and 6.1.1.4'
Pt Pt -1.7033 8.3905 'International Tables Vol C Tables 4.2.6.8 and 6.1.1.4'

loop_
_geom_angle_atom_site_label_1
_geom_angle_atom_site_label_2
_geom_angle_atom_site_label_3
_geom_angle
O3 Pt1 O1 86.37(9)
O3 Pt1 P2 172.69(6)
O1 Pt1 P2 95.54(7)
O3 Pt1 P1 91.73(6)
O1 Pt1 P1 171.42(7)
P2 Pt1 P1 87.40(3)
C5 P1 C10 105.73(14)
C5 P1 C7 104.81(14)
C10 P1 C7 105.30(14)
C5 P1 Pt1 109.62(10)
C10 P1 Pt1 116.94(10)
C7 P1 Pt1 113.49(10)
C6 P2 C13 105.13(15)
C6 P2 C16 104.74(14)
C13 P2 C16 105.69(15)
C6 P2 Pt1 109.80(10)
C13 P2 Pt1 115.78(11)
C16 P2 Pt1 114.72(10)
C1 O1 Pt1 121.6(2)
C3 O3 Pt1 122.31(19)
O2 C1 O1 126.0(3)
O2 C1 C2 119.1(3)
O1 C1 C2 115.0(3)
C1 C2 H2A 109.5
C1 C2 H2B 109.5
H2A C2 H2B 109.5
C1 C2 H2C 109.5
H2A C2 H2C 109.5
H2B C2 H2C 109.5
O4 C3 O3 126.6(3)
O4 C3 C4 120.4(3)
O3 C3 C4 112.9(3)
C3 C4 H4A 109.5
C3 C4 H4B 109.5
H4A C4 H4B 109.5
C3 C4 H4C 109.5
H4A C4 H4C 109.5
H4B C4 H4C 109.5
C6 C5 P1 112.7(2)
C6 C5 H5A 109.0
P1 C5 H5A 109.0
C6 C5 H5B 109.0
P1 C5 H5B 109.0
H5A C5 H5B 107.8
C5 C6 P2 112.2(2)
C5 C6 H6A 109.2
P2 C6 H6A 109.2
C5 C6 H6B 109.2
P2 C6 H6B 109.2
H6A C6 H6B 107.9
C8 C7 C9 109.8(3)
C8 C7 P1 111.9(2)
C9 C7 P1 112.3(2)
C8 C7 H7 107.6
C9 C7 H7 107.6
P1 C7 H7 107.6
C7 C8 H8A 109.5
C7 C8 H8B 109.5
H8A C8 H8B 109.5
C7 C8 H8C 109.5
H8A C8 H8C 109.5
H8B C8 H8C 109.5
C7 C9 H9A 109.5
C7 C9 H9B 109.5
H9A C9 H9B 109.5
C7 C9 H9C 109.5
H9A C9 H9C 109.5
H9B C9 H9C 109.5
C11 C10 C12 111.1(3)
C11 C10 P1 110.8(2)
C12 C10 P1 112.5(2)
C11 C10 H10 107.4
C12 C10 H10 107.4
P1 C10 H10 107.4
C10 C11 H11A 109.5
C10 C11 H11B 109.5
H11A C11 H11B 109.5
C10 C11 H11C 109.5
H11A C11 H11C 109.5
H11B C11 H11C 109.5
C10 C12 H12A 109.5
C10 C12 H12B 109.5
H12A C12 H12B 109.5
C10 C12 H12C 109.5
H12A C12 H12C 109.5
H12B C12 H12C 109.5
C14 C13 C15 110.5(3)
C14 C13 P2 110.6(2)
C15 C13 P2 112.1(2)
C14 C13 H13 107.8
C15 C13 H13 107.8
P2 C13 H13 107.8
C13 C14 H14A 109.5
C13 C14 H14B 109.5
H14A C14 H14B 109.5
C13 C14 H14C 109.5
H14A C14 H14C 109.5
H14B C14 H14C 109.5
C13 C15 H15A 109.5
C13 C15 H15B 109.5
H15A C15 H15B 109.5
C13 C15 H15C 109.5
H15A C15 H15C 109.5
H15B C15 H15C 109.5
C17 C16 C18 112.3(3)
C17 C16 P2 110.9(2)
C18 C16 P2 112.4(2)
C17 C16 H16 107.0
C18 C16 H16 107.0
P2 C16 H16 107.0
C16 C17 H17A 109.5
C16 C17 H17B 109.5
H17A C17 H17B 109.5
C16 C17 H17C 109.5
H17A C17 H17C 109.5
H17B C17 H17C 109.5
C16 C18 H18A 109.5
C16 C18 H18B 109.5
H18A C18 H18B 109.5
C16 C18 H18C 109.5
H18A C18 H18C 109.5
H18B C18 H18C 109.5

loop_
_geom_bond_atom_site_label_1
_geom_bond_atom_site_label_2
_geom_bond_distance
Pt1 O3 2.076(2)
Pt1 O1 2.088(2)
Pt1 P2 2.2192(8)
Pt1 P1 2.2213(7)
P1 C5 1.820(3)
P1 C10 1.835(3)
P1 C7 1.839(3)
P2 C6 1.835(3)
P2 C13 1.839(3)
P2 C16 1.848(3)
O1 C1 1.261(4)
O2 C1 1.237(4)
O3 C3 1.281(4)
O4 C3 1.227(4)
C1 C2 1.517(4)
C2 H2A 0.9800
C2 H2B 0.9800
C2 H2C 0.9800
C3 C4 1.530(4)
C4 H4A 0.9800
C4 H4B 0.9800
C4 H4C 0.9800
C5 C6 1.527(4)
C5 H5A 0.9900
C5 H5B 0.9900
C6 H6A 0.9900
C6 H6B 0.9900
C7 C8 1.535(4)
C7 C9 1.537(4)
C7 H7 1.0000
C8 H8A 0.9800
C8 H8B 0.9800
C8 H8C 0.9800
C9 H9A 0.9800
C9 H9B 0.9800
C9 H9C 0.9800
C10 C11 1.529(5)
C10 C12 1.537(4)
C10 H10 1.0000
C11 H11A 0.9800
C11 H11B 0.9800
C11 H11C 0.9800
C12 H12A 0.9800
C12 H12B 0.9800
C12 H12C 0.9800
C13 C14 1.523(4)
C13 C15 1.542(5)
C13 H13 1.0000
C14 H14A 0.9800
C14 H14B 0.9800
C14 H14C 0.9800
C15 H15A 0.9800
C15 H15B 0.9800
C15 H15C 0.9800
C16 C17 1.517(5)
C16 C18 1.539(4)
C16 H16 1.0000
C17 H17A 0.9800
C17 H17B 0.9800
C17 H17C 0.9800
C18 H18A 0.9800
C18 H18B 0.9800
C18 H18C 0.9800

loop_
_geom_torsion_atom_site_label_1
_geom_torsion_atom_site_label_2
_geom_torsion_atom_site_label_3
_geom_torsion_atom_site_label_4
_geom_torsion
O3 Pt1 P1 C5 177.96(12)
O1 Pt1 P1 C5 100.9(5)
P2 Pt1 P1 C5 -9.30(11)
O3 Pt1 P1 C10 -61.77(13)
O1 Pt1 P1 C10 -138.8(5)
P2 Pt1 P1 C10 110.96(12)
O3 Pt1 P1 C7 61.16(12)
O1 Pt1 P1 C7 -15.9(5)
P2 Pt1 P1 C7 -126.10(11)
O3 Pt1 P2 C6 77.1(5)
O1 Pt1 P2 C6 -178.05(13)
P1 Pt1 P2 C6 -6.14(11)
O3 Pt1 P2 C13 -164.1(5)
O1 Pt1 P2 C13 -59.24(13)
P1 Pt1 P2 C13 112.67(12)
O3 Pt1 P2 C16 -40.5(5)
O1 Pt1 P2 C16 64.34(14)
P1 Pt1 P2 C16 -123.74(12)
O3 Pt1 O1 C1 97.7(2)
P2 Pt1 O1 C1 -75.2(2)
P1 Pt1 O1 C1 175.2(3)
O1 Pt1 O3 C3 77.0(2)
P2 Pt1 O3 C3 -177.6(4)
P1 Pt1 O3 C3 -94.6(2)
Pt1 O1 C1 O2 1.6(4)
Pt1 O1 C1 C2 -179.30(19)
Pt1 O3 C3 O4 -4.5(4)
Pt1 O3 C3 C4 172.82(19)
C10 P1 C5 C6 -100.4(2)
C7 P1 C5 C6 148.7(2)
Pt1 P1 C5 C6 26.5(2)
P1 C5 C6 P2 -31.9(3)
C13 P2 C6 C5 -101.4(2)
C16 P2 C6 C5 147.4(2)
Pt1 P2 C6 C5 23.8(2)
C5 P1 C7 C8 -73.8(2)
C10 P1 C7 C8 175.0(2)
Pt1 P1 C7 C8 45.8(2)
C5 P1 C7 C9 50.2(3)
C10 P1 C7 C9 -61.1(3)
Pt1 P1 C7 C9 169.78(19)
C5 P1 C10 C11 59.2(2)
C7 P1 C10 C11 169.8(2)
Pt1 P1 C10 C11 -63.1(2)
C5 P1 C10 C12 -175.8(2)
C7 P1 C10 C12 -65.2(3)
Pt1 P1 C10 C12 61.9(3)
C6 P2 C13 C14 67.1(3)
C16 P2 C13 C14 177.5(2)
Pt1 P2 C13 C14 -54.3(3)
C6 P2 C13 C15 -169.1(2)
C16 P2 C13 C15 -58.6(3)
Pt1 P2 C13 C15 69.5(2)
C6 P2 C16 C17 -68.5(2)
C13 P2 C16 C17 -179.2(2)
Pt1 P2 C16 C17 51.9(2)
C6 P2 C16 C18 58.1(3)
C13 P2 C16 C18 -52.7(3)
Pt1 P2 C16 C18 178.5(2)
